data_8000532
loop_
_publ_author_name
'Zhang, Chao'
'Feng, Xuezhen'
'Song, Qilin'
'Zhou, Chaocheng'
'Peng, Lin'
'Chen, Jing'
'Liu, Xiaolin'
'Chen, Hong'
'Lin, Jia'
'Chen, Xianfeng'

_publ_section_title
;
 Blue-Violet Emission with Near-Unity Photoluminescence Quantum Yield from
 Cu(I)-Doped Rb<sub>3</sub>InCl<sub>6</sub> Single Crystals.
;
_journal_issue 33
_journal_name_full 'The journal of physical chemistry letters'
_journal_page_first 7928
_journal_page_last 7934
_journal_paper_doi 10.1021/acs.jpclett.1c01751
_journal_volume 12
_journal_year 2021
_chemical_formula_moiety 'Cl6 In Rb3'
_chemical_formula_sum 'Cl6 In Rb3'
_chemical_formula_weight 583.93
_space_group_crystal_system monoclinic
_space_group_IT_number 15
_space_group_name_Hall '-C 2yc'
_space_group_name_H-M_alt 'C 1 2/c 1'
_atom_sites_solution_primary iterative
_audit_creation_date 2020-08-17
_audit_creation_method
;
Olex2 1.2
(compiled 2018.05.29 svn.r3508 for OlexSys, GUI svn.r5506)
;
_cell_angle_alpha 90
_cell_angle_beta 99.618(3)
_cell_angle_gamma 90
_cell_formula_units_Z 8
_cell_length_a 25.2717(16)
_cell_length_b 7.7302(4)
_cell_length_c 12.4159(7)
_cell_measurement_reflns_used 9939
_cell_measurement_temperature 101(2)
_cell_measurement_theta_max 27.581
_cell_measurement_theta_min 2.759
_cell_volume 2391.4(2)
_computing_cell_refinement 'SAINT V8.38A (?, 2016)'
_computing_data_reduction 'SAINT V8.38A (?, 2016)'
_computing_molecular_graphics 'Olex2 (Dolomanov et al., 2009)'
_computing_publication_material 'Olex2 (Dolomanov et al., 2009)'
_computing_structure_refinement 'ShelXL (Sheldrick, 2015)'
_computing_structure_solution 'olex2.solve (Bourhis et al., 2015)'
_diffrn_ambient_temperature 101.2
_diffrn_measured_fraction_theta_full 0.999
_diffrn_measured_fraction_theta_max 0.998
_diffrn_measurement_device_type 'Bruker APEX-II CCD'
_diffrn_measurement_method '\f and \w scans'
_diffrn_radiation_type MoK\a
_diffrn_radiation_wavelength 0.71073
_diffrn_reflns_av_R_equivalents 0.0520
_diffrn_reflns_av_unetI/netI 0.0335
_diffrn_reflns_Laue_measured_fraction_full 0.999
_diffrn_reflns_Laue_measured_fraction_max 0.998
_diffrn_reflns_limit_h_max 32
_diffrn_reflns_limit_h_min -32
_diffrn_reflns_limit_k_max 10
_diffrn_reflns_limit_k_min -10
_diffrn_reflns_limit_l_max 16
_diffrn_reflns_limit_l_min -16
_diffrn_reflns_number 16783
_diffrn_reflns_point_group_measured_fraction_full 0.999
_diffrn_reflns_point_group_measured_fraction_max 0.998
_diffrn_reflns_theta_full 25.242
_diffrn_reflns_theta_max 27.587
_diffrn_reflns_theta_min 2.759
_diffrn_standards_number 0
_exptl_absorpt_coefficient_mu 15.388
_exptl_absorpt_correction_T_max 0.7456
_exptl_absorpt_correction_T_min 0.4392
_exptl_absorpt_correction_type multi-scan
_exptl_absorpt_process_details
;
SADABS-2016/2 (Bruker,2016/2) was used for absorption correction.
wR2(int) was 0.1253 before and 0.0629 after correction.
The Ratio of minimum to maximum transmission is 0.5891.
The \l/2 correction factor is Not present.
;
_exptl_crystal_colour 'clear light white'
_exptl_crystal_colour_lustre clear
_exptl_crystal_colour_modifier light
_exptl_crystal_colour_primary white
_exptl_crystal_density_diffrn 3.244
_exptl_crystal_description block
_exptl_crystal_F_000 2096
_exptl_crystal_size_max 0.143
_exptl_crystal_size_mid 0.123
_exptl_crystal_size_min 0.097
_refine_diff_density_max 0.693
_refine_diff_density_min -1.360
_refine_diff_density_rms 0.236
_refine_ls_extinction_method none
_refine_ls_goodness_of_fit_ref 1.131
_refine_ls_hydrogen_treatment undef
_refine_ls_matrix_type full
_refine_ls_number_parameters 93
_refine_ls_number_reflns 2760
_refine_ls_number_restraints 0
_refine_ls_restrained_S_all 1.131
_refine_ls_R_factor_all 0.0247
_refine_ls_R_factor_gt 0.0222
_refine_ls_shift/su_max 0.001
_refine_ls_shift/su_mean 0.000
_refine_ls_structure_factor_coef Fsqd
_refine_ls_weighting_details 'w=1/[\s^2^(Fo^2^)+(0.0173P)^2^+1.8998P] where P=(Fo^2^+2Fc^2^)/3'
_refine_ls_weighting_scheme calc
_refine_ls_wR_factor_gt 0.0499
_refine_ls_wR_factor_ref 0.0507
_reflns_Friedel_coverage 0.000
_reflns_number_gt 2581
_reflns_number_total 2760
_reflns_threshold_expression 'I > 2\s(I)'
_cod_data_source_file jz1c01751_si_002.cif
_cod_data_source_block 1
_cod_database_code 8000532
_shelx_shelxl_version_number 2017/1
_shelx_space_group_comment
;
The symmetry employed for this shelxl refinement is uniquely defined
by the following loop, which should always be used as a source of
symmetry information in preference to the above space-group names.
They are only intended as comments.
;
_shelx_estimated_absorpt_t_max 0.317
_shelx_estimated_absorpt_t_min 0.217
_olex2_refinement_description
;
;
_olex2_submission_special_instructions 'No special instructions were received'

loop_
_space_group_symop_operation_xyz
'x, y, z'
'-x, y, -z+1/2'
'x+1/2, y+1/2, z'
'-x+1/2, y+1/2, -z+1/2'
'-x, -y, -z'
'x, -y, z-1/2'
'-x+1/2, -y+1/2, -z'
'x+1/2, -y+1/2, z-1/2'

loop_
_atom_site_label
_atom_site_type_symbol
_atom_site_fract_x
_atom_site_fract_y
_atom_site_fract_z
_atom_site_U_iso_or_equiv
_atom_site_adp_type
_atom_site_occupancy
_atom_site_site_symmetry_order
_atom_site_calc_flag
_atom_site_refinement_flags_posn
_atom_site_refinement_flags_adp
_atom_site_refinement_flags_occupancy
_atom_site_disorder_assembly
_atom_site_disorder_group
In01 In 0.500000 0.21394(4) 0.750000 0.00552(7) Uani 1 2 d S T P . .
In02 In 0.750000 1.250000 0.500000 0.00545(7) Uani 1 2 d S T P . .
Rb03 Rb 0.65442(2) 0.68287(3) 0.64586(2) 0.00862(7) Uani 1 1 d . . . . .
Rb04 Rb 0.33837(2) 0.18647(3) 0.69991(2) 0.00863(7) Uani 1 1 d . . . . .
Rb05 Rb 0.55083(2) -0.24835(4) 0.93419(3) 0.01912(9) Uani 1 1 d . . . . .
Cl06 Cl 0.67987(3) 1.03944(9) 0.53494(6) 0.01151(15) Uani 1 1 d . . . . .
Cl07 Cl 0.75002(3) 1.11552(9) 0.31486(5) 0.00812(14) Uani 1 1 d . . . . .
Cl08 Cl 0.67328(3) 1.44532(9) 0.42120(6) 0.01072(15) Uani 1 1 d . . . . .
Cl09 Cl 0.44304(3) 0.21815(10) 0.56711(6) 0.01320(16) Uani 1 1 d . . . . .
Cl0A Cl 0.55731(3) 0.44291(9) 0.68205(6) 0.01352(16) Uani 1 1 d . . . . .
Cl0B Cl 0.44214(3) -0.02638(9) 0.80685(6) 0.01270(15) Uani 1 1 d . . . . .

loop_
_atom_site_aniso_label
_atom_site_aniso_U_11
_atom_site_aniso_U_22
_atom_site_aniso_U_33
_atom_site_aniso_U_23
_atom_site_aniso_U_13
_atom_site_aniso_U_12
In01 0.00541(15) 0.00597(14) 0.00520(15) 0.000 0.00097(10) 0.000
In02 0.00583(15) 0.00469(15) 0.00590(15) 0.00045(9) 0.00115(11) -0.00066(10)
Rb03 0.00893(14) 0.00673(15) 0.01014(15) 0.00076(10) 0.00140(11) -0.00086(10)
Rb04 0.00752(14) 0.00708(15) 0.01149(15) -0.00031(10) 0.00215(11) -0.00013(10)
Rb05 0.01343(18) 0.02606(19) 0.01918(19) 0.01115(12) 0.00654(13) 0.00677(13)
Cl06 0.0140(4) 0.0104(4) 0.0106(4) 0.0004(3) 0.0034(3) -0.0064(3)
Cl07 0.0094(3) 0.0081(3) 0.0071(3) -0.0008(2) 0.0019(3) -0.0006(2)
Cl08 0.0107(4) 0.0100(3) 0.0110(4) 0.0019(3) 0.0004(3) 0.0038(3)
Cl09 0.0090(4) 0.0238(4) 0.0061(4) 0.0006(3) -0.0006(3) -0.0020(3)
Cl0A 0.0114(4) 0.0123(4) 0.0166(4) 0.0048(3) 0.0018(3) -0.0047(3)
Cl0B 0.0093(4) 0.0109(4) 0.0183(4) 0.0066(3) 0.0037(3) -0.0006(3)

loop_
_atom_type_symbol
_atom_type_description
_atom_type_scat_dispersion_real
_atom_type_scat_dispersion_imag
_atom_type_scat_source
Cl Cl 0.1484 0.1585 'International Tables Vol C Tables 4.2.6.8 and 6.1.1.4'
In In -0.7276 1.3100 'International Tables Vol C Tables 4.2.6.8 and 6.1.1.4'
Rb Rb -0.9393 2.9676 'International Tables Vol C Tables 4.2.6.8 and 6.1.1.4'

loop_
_geom_angle_atom_site_label_1
_geom_angle_atom_site_label_2
_geom_angle_atom_site_label_3
_geom_angle
_geom_angle_site_symmetry_1
_geom_angle_site_symmetry_3
_geom_angle_publ_flag
Rb04 In01 Rb04 173.963(11) 2_656 . ?
Rb04 In01 Rb05 70.791(6) . 2_656 ?
Rb04 In01 Rb05 103.999(8) 2_656 2_656 ?
Rb04 In01 Rb05 72.367(7) . 5_657 ?
Rb04 In01 Rb05 72.367(7) 2_656 6 ?
Rb04 In01 Rb05 70.790(6) 2_656 . ?
Rb04 In01 Rb05 108.022(7) . 6 ?
Rb04 In01 Rb05 104.000(8) . . ?
Rb04 In01 Rb05 108.022(6) 2_656 5_657 ?
Rb05 In01 Rb05 172.963(11) 5_657 6 ?
Rb05 In01 Rb05 68.400(11) 2_656 . ?
Rb05 In01 Rb05 115.013(7) . 6 ?
Rb05 In01 Rb05 71.259(8) . 5_657 ?
Rb05 In01 Rb05 71.258(8) 2_656 6 ?
Rb05 In01 Rb05 115.013(7) 2_656 5_657 ?
Cl09 In01 Rb04 124.083(17) . 2_656 ?
Cl09 In01 Rb04 56.012(17) . . ?
Cl09 In01 Rb04 56.012(17) 2_656 2_656 ?
Cl09 In01 Rb04 124.084(17) 2_656 . ?
Cl09 In01 Rb05 52.011(17) 2_656 5_657 ?
Cl09 In01 Rb05 127.872(17) 2_656 6 ?
Cl09 In01 Rb05 124.88(2) . . ?
Cl09 In01 Rb05 52.010(18) . 6 ?
Cl09 In01 Rb05 56.625(19) 2_656 . ?
Cl09 In01 Rb05 56.626(19) . 2_656 ?
Cl09 In01 Rb05 127.872(18) . 5_657 ?
Cl09 In01 Rb05 124.88(2) 2_656 2_656 ?
Cl09 In01 Cl09 178.50(4) . 2_656 ?
Cl09 In01 Cl0A 91.10(2) . 2_656 ?
Cl09 In01 Cl0A 91.10(2) 2_656 . ?
Cl09 In01 Cl0A 87.84(2) 2_656 2_656 ?
Cl09 In01 Cl0A 87.84(2) . . ?
Cl09 In01 Cl0B 89.48(2) . . ?
Cl09 In01 Cl0B 89.48(2) 2_656 2_656 ?
Cl09 In01 Cl0B 91.62(2) 2_656 . ?
Cl09 In01 Cl0B 91.62(2) . 2_656 ?
Cl0A In01 Rb04 57.635(17) . 2_656 ?
Cl0A In01 Rb04 127.537(18) . . ?
Cl0A In01 Rb04 57.634(18) 2_656 . ?
Cl0A In01 Rb04 127.538(19) 2_656 2_656 ?
Cl0A In01 Rb05 128.419(18) 2_656 2_656 ?
Cl0A In01 Rb05 122.253(19) . 5_657 ?
Cl0A In01 Rb05 122.709(18) . 2_656 ?
Cl0A In01 Rb05 51.694(18) 2_656 5_657 ?
Cl0A In01 Rb05 128.419(18) . . ?
Cl0A In01 Rb05 122.253(19) 2_656 6 ?
Cl0A In01 Rb05 51.693(18) . 6 ?
Cl0A In01 Rb05 122.709(18) 2_656 . ?
Cl0A In01 Cl0A 90.77(4) . 2_656 ?
Cl0A In01 Cl0B 91.77(2) 2_656 . ?
Cl0A In01 Cl0B 176.34(2) . . ?
Cl0A In01 Cl0B 176.34(2) 2_656 2_656 ?
Cl0A In01 Cl0B 91.77(2) . 2_656 ?
Cl0B In01 Rb04 52.280(17) . . ?
Cl0B In01 Rb04 122.321(18) . 2_656 ?
Cl0B In01 Rb04 122.321(18) 2_656 . ?
Cl0B In01 Rb04 52.280(17) 2_656 2_656 ?
Cl0B In01 Rb05 61.399(18) . 5_657 ?
Cl0B In01 Rb05 51.767(17) . . ?
Cl0B In01 Rb05 61.400(18) 2_656 6 ?
Cl0B In01 Rb05 51.767(18) 2_656 2_656 ?
Cl0B In01 Rb05 53.645(18) 2_656 . ?
Cl0B In01 Rb05 124.653(18) 2_656 5_657 ?
Cl0B In01 Rb05 53.647(18) . 2_656 ?
Cl0B In01 Rb05 124.653(19) . 6 ?
Cl0B In01 Cl0B 85.81(3) . 2_656 ?
Cl06 In02 Cl06 180.0 7_676 . ?
Cl06 In02 Cl07 89.88(2) . . ?
Cl06 In02 Cl07 90.12(2) . 7_676 ?
Cl06 In02 Cl07 90.12(2) 7_676 . ?
Cl06 In02 Cl07 89.88(2) 7_676 7_676 ?
Cl06 In02 Cl08 93.69(2) 7_676 . ?
Cl06 In02 Cl08 86.31(2) 7_676 7_676 ?
Cl06 In02 Cl08 86.31(2) . . ?
Cl06 In02 Cl08 93.69(2) . 7_676 ?
Cl07 In02 Cl07 180.0 . 7_676 ?
Cl08 In02 Cl07 90.60(2) . . ?
Cl08 In02 Cl07 89.40(2) . 7_676 ?
Cl08 In02 Cl07 89.40(2) 7_676 . ?
Cl08 In02 Cl07 90.60(2) 7_676 7_676 ?
Cl08 In02 Cl08 180.0 . 7_676 ?
Rb04 Rb03 Rb04 88.487(7) 2_656 3 ?
Rb04 Rb03 Rb04 129.098(8) 2_656 5_666 ?
Rb04 Rb03 Rb04 102.560(7) 2_666 5_666 ?
Rb04 Rb03 Rb04 87.884(7) 2_666 3 ?
Rb04 Rb03 Rb04 86.319(8) 5_666 3 ?
Rb04 Rb03 Rb04 127.812(11) 2_656 2_666 ?
Cl06 Rb03 Rb04 48.976(13) . 5_666 ?
Cl06 Rb03 Rb04 54.414(14) . 2_666 ?
Cl06 Rb03 Rb04 77.618(15) . 3 ?
Cl06 Rb03 Rb04 165.976(16) . 2_656 ?
Cl06 Rb03 Cl07 118.00(2) . 7_666 ?
Cl06 Rb03 Cl07 71.882(18) . 6_576 ?
Cl06 Rb03 Cl08 131.172(19) . 6_576 ?
Cl06 Rb03 Cl08 92.630(19) . 1_545 ?
Cl06 Rb03 Cl09 68.960(19) . 5_666 ?
Cl06 Rb03 Cl0B 73.109(19) . 2_666 ?
Cl07 Rb03 Rb04 44.769(13) 6_576 3 ?
Cl07 Rb03 Rb04 125.781(15) 7_666 2_666 ?
Cl07 Rb03 Rb04 48.306(13) 7_666 2_656 ?
Cl07 Rb03 Rb04 98.848(14) 7_666 5_666 ?
Cl07 Rb03 Rb04 99.581(14) 6_576 2_656 ?
Cl07 Rb03 Rb04 47.502(13) 6_576 2_666 ?
Cl07 Rb03 Rb04 111.202(14) 6_576 5_666 ?
Cl07 Rb03 Rb04 44.521(13) 7_666 3 ?
Cl07 Rb03 Cl07 78.341(10) 6_576 7_666 ?
Cl07 Rb03 Cl08 63.292(17) 6_576 6_576 ?
Cl07 Rb03 Cl08 125.431(19) 6_576 1_545 ?
Cl07 Rb03 Cl08 71.562(17) 7_666 6_576 ?
Cl07 Rb03 Cl08 63.361(17) 7_666 1_545 ?
Cl07 Rb03 Cl09 138.30(2) 6_576 5_666 ?
Cl07 Rb03 Cl09 133.534(19) 7_666 5_666 ?
Cl07 Rb03 Cl0B 92.729(18) 6_576 2_666 ?
Cl07 Rb03 Cl0B 161.701(19) 7_666 2_666 ?
Cl08 Rb03 Rb04 83.268(14) 1_545 2_656 ?
Cl08 Rb03 Rb04 45.897(13) 1_545 5_666 ?
Cl08 Rb03 Rb04 169.446(15) 6_576 5_666 ?
Cl08 Rb03 Rb04 83.681(13) 6_576 3 ?
Cl08 Rb03 Rb04 146.908(15) 1_545 2_666 ?
Cl08 Rb03 Rb04 81.223(14) 1_545 3 ?
Cl08 Rb03 Rb04 47.399(12) 6_576 2_656 ?
Cl08 Rb03 Rb04 80.471(13) 6_576 2_666 ?
Cl08 Rb03 Cl08 128.597(11) 1_545 6_576 ?
Cl08 Rb03 Cl0B 133.307(19) 1_545 2_666 ?
Cl09 Rb03 Rb04 48.403(13) 5_666 5_666 ?
Cl09 Rb03 Rb04 134.454(15) 5_666 3 ?
Cl09 Rb03 Rb04 96.522(15) 5_666 2_666 ?
Cl09 Rb03 Rb04 121.542(15) 5_666 2_656 ?
Cl09 Rb03 Cl08 70.642(18) 5_666 1_545 ?
Cl09 Rb03 Cl08 141.813(19) 5_666 6_576 ?
Cl09 Rb03 Cl0B 62.708(18) 5_666 2_666 ?
Cl0A Rb03 Rb04 116.121(17) . 2_666 ?
Cl0A Rb03 Rb04 140.663(16) . 3 ?
Cl0A Rb03 Rb04 115.337(16) . 5_666 ?
Cl0A Rb03 Rb04 52.223(15) . 2_656 ?
Cl0A Rb03 Cl06 141.54(2) . . ?
Cl0A Rb03 Cl07 97.71(2) . 7_666 ?
Cl0A Rb03 Cl07 133.31(2) . 6_576 ?
Cl0A Rb03 Cl08 71.292(18) . 6_576 ?
Cl0A Rb03 Cl08 91.03(2) . 1_545 ?
Cl0A Rb03 Cl09 76.32(2) . 5_666 ?
Cl0A Rb03 Cl0B 76.70(2) . 2_666 ?
Cl0B Rb03 Rb04 99.277(15) 2_666 5_666 ?
Cl0B Rb03 Rb04 119.212(15) 2_666 2_656 ?
Cl0B Rb03 Rb04 134.587(14) 2_666 3 ?
Cl0B Rb03 Rb04 46.797(13) 2_666 2_666 ?
Cl0B Rb03 Cl08 90.169(19) 2_666 6_576 ?
In01 Rb04 Rb03 90.713(8) . 2_646 ?
In01 Rb04 Rb03 86.160(7) . 5_666 ?
In01 Rb04 Rb03 85.265(7) . 2_656 ?
Rb03 Rb04 Rb03 102.883(7) 2_656 5_666 ?
Rb03 Rb04 Rb03 127.811(11) 2_656 2_646 ?
Rb03 Rb04 Rb03 128.778(8) 2_646 5_666 ?
Cl06 Rb04 In01 98.603(15) 5_666 . ?
Cl06 Rb04 In01 99.058(14) 2_646 . ?
Cl06 Rb04 Rb03 147.450(15) 5_666 2_656 ?
Cl06 Rb04 Rb03 172.610(15) 2_646 5_666 ?
Cl06 Rb04 Rb03 45.759(13) 5_666 5_666 ?
Cl06 Rb04 Rb03 46.446(12) 2_646 2_646 ?
Cl06 Rb04 Rb03 82.863(14) 2_646 2_656 ?
Cl06 Rb04 Rb03 84.614(14) 5_666 2_646 ?
Cl06 Rb04 Cl06 127.696(11) 5_666 2_646 ?
Cl06 Rb04 Cl0A 130.954(19) 5_666 2_656 ?
Cl07 Rb04 In01 131.607(15) 8_466 . ?
Cl07 Rb04 In01 136.316(15) 5_666 . ?
Cl07 Rb04 Rb03 49.440(13) 5_666 2_646 ?
Cl07 Rb04 Rb03 104.490(14) 5_666 5_666 ?
Cl07 Rb04 Rb03 130.838(15) 5_666 2_656 ?
Cl07 Rb04 Rb03 50.064(13) 8_466 2_656 ?
Cl07 Rb04 Rb03 102.234(15) 8_466 2_646 ?
Cl07 Rb04 Rb03 117.529(15) 8_466 5_666 ?
Cl07 Rb04 Cl06 65.187(17) 5_666 5_666 ?
Cl07 Rb04 Cl06 62.609(17) 8_466 2_646 ?
Cl07 Rb04 Cl06 128.64(2) 8_466 5_666 ?
Cl07 Rb04 Cl06 68.123(17) 5_666 2_646 ?
Cl07 Rb04 Cl07 81.041(11) 5_666 8_466 ?
Cl07 Rb04 Cl09 128.535(19) 5_666 . ?
Cl07 Rb04 Cl09 147.51(2) 8_466 . ?
Cl07 Rb04 Cl0A 94.363(19) 8_466 2_656 ?
Cl07 Rb04 Cl0A 157.26(2) 5_666 2_656 ?
Cl08 Rb04 In01 92.107(15) 5_676 . ?
Cl08 Rb04 Rb03 176.932(16) 5_676 2_646 ?
Cl08 Rb04 Rb03 50.292(13) 5_676 5_666 ?
Cl08 Rb04 Rb03 53.707(14) 5_676 2_656 ?
Cl08 Rb04 Cl06 93.766(19) 5_676 5_666 ?
Cl08 Rb04 Cl06 134.081(19) 5_676 2_646 ?
Cl08 Rb04 Cl07 127.50(2) 5_676 5_666 ?
Cl08 Rb04 Cl07 76.742(18) 5_676 8_466 ?
Cl08 Rb04 Cl09 73.909(19) 5_676 . ?
Cl08 Rb04 Cl0A 72.003(19) 5_676 2_656 ?
Cl09 Rb04 In01 37.796(12) . . ?
Cl09 Rb04 Rb03 107.757(15) . 2_646 ?
Cl09 Rb04 Rb03 49.076(13) . 5_666 ?
Cl09 Rb04 Rb03 100.167(15) . 2_656 ?
Cl09 Rb04 Cl06 67.457(18) . 5_666 ?
Cl09 Rb04 Cl06 135.086(19) . 2_646 ?
Cl09 Rb04 Cl0A 63.513(18) . 2_656 ?
Cl0A Rb04 In01 38.415(12) 2_656 . ?
Cl0A Rb04 Rb03 46.952(13) 2_656 2_656 ?
Cl0A Rb04 Rb03 111.017(15) 2_656 2_646 ?
Cl0A Rb04 Rb03 97.408(15) 2_656 5_666 ?
Cl0A Rb04 Cl06 89.911(19) 2_656 2_646 ?
Cl0B Rb04 In01 38.954(13) . . ?
Cl0B Rb04 Rb03 51.779(14) . 2_646 ?
Cl0B Rb04 Rb03 107.795(16) . 2_656 ?
Cl0B Rb04 Rb03 110.834(15) . 5_666 ?
Cl0B Rb04 Cl06 71.171(18) . 2_646 ?
Cl0B Rb04 Cl06 94.42(2) . 5_666 ?
Cl0B Rb04 Cl07 129.89(2) . 8_466 ?
Cl0B Rb04 Cl07 99.45(2) . 5_666 ?
Cl0B Rb04 Cl08 131.06(2) . 5_676 ?
Cl0B Rb04 Cl09 65.236(19) . . ?
Cl0B Rb04 Cl0A 66.438(19) . 2_656 ?
In01 Rb05 In01 108.742(8) . 5_657 ?
Cl06 Rb05 In01 89.148(13) 6_566 . ?
Cl06 Rb05 In01 92.606(13) 6_566 5_657 ?
Cl06 Rb05 Cl0A 112.523(17) 6_566 1_545 ?
Cl06 Rb05 Cl0A 164.932(18) 6_566 2_646 ?
Cl06 Rb05 Cl0B 63.627(16) 6_566 5_657 ?
Cl08 Rb05 In01 121.729(14) 6_566 . ?
Cl08 Rb05 In01 118.005(14) 6_566 5_657 ?
Cl08 Rb05 Cl06 57.380(17) 6_566 6_566 ?
Cl08 Rb05 Cl09 113.463(19) 6_566 2_656 ?
Cl08 Rb05 Cl0A 107.574(18) 6_566 2_646 ?
Cl08 Rb05 Cl0A 62.924(16) 6_566 1_545 ?
Cl08 Rb05 Cl0B 90.132(18) 6_566 2_656 ?
Cl08 Rb05 Cl0B 111.390(18) 6_566 5_657 ?
Cl09 Rb05 In01 87.832(13) 2_656 5_657 ?
Cl09 Rb05 In01 34.805(12) 6_556 5_657 ?
Cl09 Rb05 In01 34.969(12) 2_656 . ?
Cl09 Rb05 In01 90.494(14) 6_556 . ?
Cl09 Rb05 Cl06 122.678(19) 6_556 6_566 ?
Cl09 Rb05 Cl06 61.650(17) 2_656 6_566 ?
Cl09 Rb05 Cl08 147.03(2) 6_556 6_566 ?
Cl09 Rb05 Cl09 88.408(19) 6_556 2_656 ?
Cl09 Rb05 Cl0A 126.217(17) 2_656 1_545 ?
Cl09 Rb05 Cl0A 124.318(19) 6_556 1_545 ?
Cl09 Rb05 Cl0A 68.868(18) 6_556 2_646 ?
Cl09 Rb05 Cl0A 131.782(18) 2_656 2_646 ?
Cl09 Rb05 Cl0B 122.718(19) 6_556 2_656 ?
Cl09 Rb05 Cl0B 56.917(16) 2_656 5_657 ?
Cl09 Rb05 Cl0B 59.102(17) 6_556 5_657 ?
Cl0A Rb05 In01 97.349(13) 1_545 . ?
Cl0A Rb05 In01 144.061(14) 1_545 5_657 ?
Cl0A Rb05 In01 100.980(14) 2_646 . ?
Cl0A Rb05 In01 143.995(15) 6_556 . ?
Cl0A Rb05 In01 35.511(12) 6_556 5_657 ?
Cl0A Rb05 In01 94.618(13) 2_646 5_657 ?
Cl0A Rb05 Cl06 88.878(19) 6_556 6_566 ?
Cl0A Rb05 Cl08 86.539(18) 6_556 6_566 ?
Cl0A Rb05 Cl09 61.052(18) 6_556 6_556 ?
Cl0A Rb05 Cl09 116.729(19) 6_556 2_656 ?
Cl0A Rb05 Cl0A 89.346(19) 6_556 2_646 ?
Cl0A Rb05 Cl0A 116.490(10) 6_556 1_545 ?
Cl0A Rb05 Cl0A 55.50(2) 2_646 1_545 ?
Cl0A Rb05 Cl0B 173.48(2) 6_556 2_656 ?
Cl0A Rb05 Cl0B 127.377(17) 2_646 5_657 ?
Cl0A Rb05 Cl0B 59.868(17) 6_556 5_657 ?
Cl0B Rb05 In01 144.426(15) 2_656 5_657 ?
Cl0B Rb05 In01 92.938(15) . 5_657 ?
Cl0B Rb05 In01 35.911(12) . . ?
Cl0B Rb05 In01 35.944(12) 2_656 . ?
Cl0B Rb05 In01 35.523(11) 5_657 5_657 ?
Cl0B Rb05 In01 87.349(13) 5_657 . ?
Cl0B Rb05 Cl06 84.602(18) 2_656 6_566 ?
Cl0B Rb05 Cl06 122.704(19) . 6_566 ?
Cl0B Rb05 Cl08 148.92(2) . 6_566 ?
Cl0B Rb05 Cl09 62.797(18) . 6_556 ?
Cl0B Rb05 Cl09 61.656(18) . 2_656 ?
Cl0B Rb05 Cl09 59.680(17) 2_656 2_656 ?
Cl0B Rb05 Cl0A 70.126(18) . 2_646 ?
Cl0B Rb05 Cl0A 173.993(18) 5_657 1_545 ?
Cl0B Rb05 Cl0A 66.587(16) 2_656 1_545 ?
Cl0B Rb05 Cl0A 97.012(18) 2_656 2_646 ?
Cl0B Rb05 Cl0A 94.215(18) . 1_545 ?
Cl0B Rb05 Cl0A 123.846(19) . 6_556 ?
Cl0B Rb05 Cl0B 116.512(10) 2_656 5_657 ?
Cl0B Rb05 Cl0B 60.28(2) . 2_656 ?
Cl0B Rb05 Cl0B 91.784(19) . 5_657 ?
In02 Cl06 Rb03 146.85(3) . . ?
In02 Cl06 Rb04 100.73(2) . 5_666 ?
In02 Cl06 Rb04 99.02(2) . 2_666 ?
In02 Cl06 Rb05 105.68(2) . 6_565 ?
Rb03 Cl06 Rb04 85.266(18) . 5_666 ?
Rb03 Cl06 Rb04 79.140(16) . 2_666 ?
Rb03 Cl06 Rb05 107.18(2) . 6_565 ?
Rb04 Cl06 Rb04 160.17(2) 5_666 2_666 ?
Rb04 Cl06 Rb05 85.993(17) 2_666 6_565 ?
Rb04 Cl06 Rb05 86.998(18) 5_666 6_565 ?
In02 Cl07 Rb03 105.79(2) . 6_575 ?
In02 Cl07 Rb03 105.28(2) . 7_666 ?
In02 Cl07 Rb04 104.19(2) . 5_666 ?
In02 Cl07 Rb04 108.23(2) . 8_565 ?
Rb03 Cl07 Rb03 148.93(2) 6_575 7_666 ?
Rb04 Cl07 Rb03 88.973(18) 8_565 6_575 ?
Rb04 Cl07 Rb03 81.629(17) 8_565 7_666 ?
Rb04 Cl07 Rb03 83.060(18) 5_666 6_575 ?
Rb04 Cl07 Rb03 89.159(19) 5_666 7_666 ?
Rb04 Cl07 Rb04 147.57(2) 5_666 8_565 ?
In02 Cl08 Rb03 101.93(2) . 1_565 ?
In02 Cl08 Rb03 100.31(2) . 6_575 ?
In02 Cl08 Rb04 135.80(3) . 5_676 ?
In02 Cl08 Rb05 110.63(2) . 6_565 ?
Rb03 Cl08 Rb03 157.67(2) 1_565 6_575 ?
Rb03 Cl08 Rb05 87.201(18) 1_565 6_565 ?
Rb04 Cl08 Rb03 78.896(16) 5_676 6_575 ?
Rb04 Cl08 Rb03 83.811(18) 5_676 1_565 ?
Rb04 Cl08 Rb05 113.42(2) 5_676 6_565 ?
Rb05 Cl08 Rb03 86.820(18) 6_565 6_575 ?
In01 Cl09 Rb03 162.58(3) . 5_666 ?
In01 Cl09 Rb04 86.19(2) . . ?
In01 Cl09 Rb05 88.41(2) . 2_656 ?
In01 Cl09 Rb05 93.18(2) . 6 ?
Rb03 Cl09 Rb05 104.38(2) 5_666 2_656 ?
Rb03 Cl09 Rb05 98.15(2) 5_666 6 ?
Rb04 Cl09 Rb03 82.520(18) . 5_666 ?
Rb04 Cl09 Rb05 179.32(3) . 6 ?
Rb04 Cl09 Rb05 88.120(18) . 2_656 ?
Rb05 Cl09 Rb05 91.592(19) 6 2_656 ?
In01 Cl0A Rb03 163.95(3) . . ?
In01 Cl0A Rb04 83.95(2) . 2_656 ?
In01 Cl0A Rb05 92.80(2) . 6 ?
In01 Cl0A Rb05 93.24(2) . 1_565 ?
In01 Cl0A Rb05 98.85(2) . 2_666 ?
Rb03 Cl0A Rb04 80.824(18) . 2_656 ?
Rb03 Cl0A Rb05 83.951(18) . 1_565 ?
Rb03 Cl0A Rb05 96.04(2) . 2_666 ?
Rb03 Cl0A Rb05 92.98(2) . 6 ?
Rb04 Cl0A Rb05 175.46(2) 2_656 2_666 ?
Rb04 Cl0A Rb05 98.108(19) 2_656 1_565 ?
Rb05 Cl0A Rb04 92.78(2) 6 2_656 ?
Rb05 Cl0A Rb05 90.654(18) 6 2_666 ?
Rb05 Cl0A Rb05 168.05(2) 6 1_565 ?
Rb05 Cl0A Rb05 78.230(17) 2_666 1_565 ?
In01 Cl0B Rb03 169.95(3) . 2_646 ?
In01 Cl0B Rb04 88.77(2) . . ?
In01 Cl0B Rb05 90.41(2) . 2_656 ?
In01 Cl0B Rb05 83.08(2) . 5_657 ?
In01 Cl0B Rb05 92.32(2) . . ?
Rb03 Cl0B Rb05 98.841(18) 2_646 5_657 ?
Rb03 Cl0B Rb05 87.952(19) 2_646 2_656 ?
Rb04 Cl0B Rb03 81.422(18) . 2_646 ?
Rb04 Cl0B Rb05 176.89(3) . . ?
Rb04 Cl0B Rb05 93.03(2) . 2_656 ?
Rb04 Cl0B Rb05 89.029(19) . 5_657 ?
Rb05 Cl0B Rb03 97.588(19) . 2_646 ?
Rb05 Cl0B Rb05 88.215(19) . 5_657 ?
Rb05 Cl0B Rb05 173.13(2) 2_656 5_657 ?
Rb05 Cl0B Rb05 89.87(2) . 2_656 ?

loop_
_geom_bond_atom_site_label_1
_geom_bond_atom_site_label_2
_geom_bond_distance
_geom_bond_site_symmetry_2
_geom_bond_publ_flag
In01 Rb04 4.0333(4) . ?
In01 Rb04 4.0332(4) 2_656 ?
In01 Rb05 4.3207(4) 2_656 ?
In01 Rb05 4.3334(4) 5_657 ?
In01 Rb05 4.3334(4) 6 ?
In01 Rb05 4.3207(4) . ?
In01 Cl09 2.4773(7) 2_656 ?
In01 Cl09 2.4773(7) . ?
In01 Cl0A 2.5201(7) 2_656 ?
In01 Cl0A 2.5201(7) . ?
In01 Cl0B 2.5363(7) . ?
In01 Cl0B 2.5363(7) 2_656 ?
In02 Cl06 2.4971(7) . ?
In02 Cl06 2.4971(7) 7_676 ?
In02 Cl07 2.5229(7) . ?
In02 Cl07 2.5230(7) 7_676 ?
In02 Cl08 2.5224(7) . ?
In02 Cl08 2.5224(7) 7_676 ?
Rb03 Rb04 4.5848(5) 3 ?
Rb03 Rb04 4.3287(4) 2_666 ?
Rb03 Rb04 4.4436(5) 5_666 ?
Rb03 Rb04 4.2788(4) 2_656 ?
Rb03 Cl06 3.1943(7) . ?
Rb03 Cl07 3.3161(7) 7_666 ?
Rb03 Cl07 3.3129(7) 6_576 ?
Rb03 Cl08 3.5145(8) 6_576 ?
Rb03 Cl08 3.4386(8) 1_545 ?
Rb03 Cl09 3.3863(8) 5_666 ?
Rb03 Cl0A 3.1675(8) . ?
Rb03 Cl0B 3.4393(8) 2_666 ?
Rb04 Cl06 3.3639(8) 5_666 ?
Rb04 Cl06 3.5845(8) 2_646 ?
Rb04 Cl07 3.2151(7) 5_666 ?
Rb04 Cl07 3.2294(7) 8_466 ?
Rb04 Cl08 3.2096(7) 5_676 ?
Rb04 Cl09 3.3516(8) . ?
Rb04 Cl0A 3.4258(8) 2_656 ?
Rb04 Cl0B 3.1911(8) . ?
Rb05 Cl06 3.6667(8) 6_566 ?
Rb05 Cl08 3.4766(8) 6_566 ?
Rb05 Cl09 3.4206(8) 6_556 ?
Rb05 Cl09 3.6096(9) 2_656 ?
Rb05 Cl0A 3.4045(8) 6_556 ?
Rb05 Cl0A 3.9617(8) 1_545 ?
Rb05 Cl0A 3.7323(8) 2_646 ?
Rb05 Cl0B 3.3967(8) . ?
Rb05 Cl0B 3.4799(8) 2_656 ?
Rb05 Cl0B 3.8326(9) 5_657 ?
